data_7114576
loop_
_publ_author_name
'Tomce Runcevski'
'Gjorgji Petrusevski'
'Petre Makreski'
'Sonja Ugarkovic'
'Robert E. Dinnebier'

_publ_section_title
;
 On the hydrates of codeine phosphate: the remarkable influence of
 hydrogen bonding on the crystal size
;
_journal_name_full Chem.Commun.
_journal_page_first 6970
_journal_paper_doi 10.1039/C4CC01430h
_journal_volume 50
_journal_year 2014
_chemical_formula_iupac 'C18 H22 N O3 + , H2 O4 P - , 1.5H2 O'
_chemical_formula_moiety 'C18 H22 N O3 + , H2 O4 P - , 1.5H2 O'
_chemical_formula_sum 'C18 H27 N O8.5 P'
_chemical_formula_weight 421.36
_chemical_name_common 'codeine hydrogen dihydrogen phosphate hemihydrate'
_chemical_name_systematic
;
(5\a,6\a)-6-hydroxy-7,8-didehydro-4,5-epoxy-3-methoxy-17-methylmorphinanium
dihydrogen phosphate sesquihydrate
;
_space_group_IT_number 19
_symmetry_cell_setting orthorhombic
_symmetry_Int_Tables_number 19
_symmetry_space_group_name_Hall 'P 2ac 2ab'
_symmetry_space_group_name_H-M 'P 21 21 21'
_cell_angle_alpha 90
_cell_angle_beta 90
_cell_angle_gamma 90
_cell_formula_units_Z 8
_cell_length_a 33.4761(7)
_cell_length_b 16.0612(3)
_cell_length_c 7.1921(2)
_cell_measurement_temperature 293
_cell_volume 3866.95(15)
_diffrn_ambient_temperature 293
_diffrn_measurement_device_type 'Bruker D8 Advance'
_diffrn_radiation_type CuK\a1
_diffrn_radiation_wavelength 1.540596
_exptl_absorpt_correction_type none
_exptl_crystal_colour colourless
_exptl_crystal_density_diffrn 1.447
_exptl_crystal_density_method 'not measured'
_exptl_crystal_description powder
_pd_proc_ls_prof_R_factor 2.846
_pd_proc_ls_prof_wR_expected 0.991
_pd_proc_ls_prof_wR_factor 3.483
_refine_ls_goodness_of_fit_all 2.251
_refine_ls_hydrogen_treatment noref
_refine_ls_number_parameters 89
_refine_ls_R_factor_all 3.524
_cod_data_source_file c4cc01430h2.cif
_cod_data_source_block sesquihydrate
_cod_depositor_comments
;
The following automatic conversions were performed:

'_geom_bond_publ_flag' value 'N' changed to 'n' according to the
built-in table from CIF Core dictionary named 'cif_core.dic' version
2.4.1 from 2010-06-29.

'_geom_bond_publ_flag' value 'Y' changed to
'y' according to the built-in table from CIF Core dictionary named
'cif_core.dic' version 2.4.1 from 2010-06-29 (7
times).

'_geom_angle_publ_flag' value 'N' changed to 'n' according
to the built-in table from CIF Core dictionary named 'cif_core.dic'
version 2.4.1 from 2010-06-29.

Automatic conversion script
Id: cif_fix_values 2281 2013-09-26 08:29:07Z andrius 
;
_cod_original_formula_sum 'C18 H27 N O8.50 P'
_cod_database_code 7114576

loop_
_symmetry_equiv_pos_site_id
_symmetry_equiv_pos_as_xyz
1 -x,1/2+y,1/2-z
2 1/2-x,-y,1/2+z
3 x,y,z
4 1/2+x,1/2-y,-z

loop_
_atom_site_label
_atom_site_type_symbol
_atom_site_symmetry_multiplicity
_atom_site_fract_x
_atom_site_fract_y
_atom_site_fract_z
_atom_site_occupancy
_atom_site_U_iso_or_equiv
_atom_site_thermal_displace_type
O1A O 4 0.2661(2) 0.7713(2) 0.6189(2) 1 0.031(10) Uiso
O2A O 4 0.3711(5) 0.7982(4) 0.1001(4) 1 0.031(10) Uiso
O3A O 4 0.3482(6) 0.8139(3) 0.4677(5) 1 0.031(10) Uiso
N1A N 4 0.4087(1) 1.1067(6) 0.6410(7) 1 0.031(10) Uiso
C1A C 4 0.2781(2) 0.9942(5) 0.7114(2) 1 0.031(10) Uiso
C2A C 4 0.2632(2) 0.9134(4) 0.7056(4) 1 0.031(10) Uiso
C3A C 4 0.2849(6) 0.8474(4) 0.6316(3) 1 0.031(10) Uiso
C4A C 4 0.3236(2) 0.866(3) 0.5671(3) 1 0.031(10) Uiso
C5A C 4 0.3823(3) 0.8635(3) 0.4043(4) 1 0.031(10) Uiso
C6A C 4 0.3793(6) 0.8753(3) 0.1902(5) 1 0.031(10) Uiso
C7A C 4 0.3518(4) 0.9437(4) 0.1378(2) 1 0.031(10) Uiso
C8A C 4 0.3524(3) 1.0159(3) 0.2272(2) 1 0.031(10) Uiso
C9A C 4 0.3730(6) 1.1011(1) 0.5122(5) 1 0.031(10) Uiso
C10A C 4 0.3334(6) 1.0980(2) 0.6204(6) 1 0.031(10) Uiso
C11A C 4 0.3171(3) 1.0113(1) 0.6481(2) 1 0.031(10) Uiso
C12A C 4 0.3388(1) 0.9439(6) 0.5886(3) 1 0.031(10) Uiso
C13A C 4 0.3804(1) 0.9476(2) 0.5094(4) 1 0.031(10) Uiso
C14A C 4 0.3812(2) 1.0260(5) 0.3857(3) 1 0.031(10) Uiso
C15A C 4 0.4132(5) 0.9533(4) 0.6605(3) 1 0.031(10) Uiso
C16A C 4 0.411(6) 1.0342(3) 0.7709(2) 1 0.031(10) Uiso
C17A C 4 0.411(3) 1.1877(2) 0.7420(1) 1 0.031(10) Uiso
C18A C 4 0.2264(4) 0.7715(4) 0.5467(3) 1 0.031(10) Uiso
H1A H 4 0.34538 0.775592 0.146338 1 0.0465 Uiso
H2A H 4 0.259555 1.04449 0.765037 1 0.0465 Uiso
H3A H 4 0.233466 0.901423 0.760823 1 0.0465 Uiso
H4A H 4 0.410783 0.833258 0.432852 1 0.0465 Uiso
H5A H 4 0.408435 0.89549 0.139563 1 0.0465 Uiso
H6A H 4 0.330757 0.934518 0.0242128 1 0.0465 Uiso
H7A H 4 0.332571 1.06649 0.186803 1 0.0465 Uiso
H8A H 4 0.369343 1.1565 0.426554 1 0.0465 Uiso
H9A H 4 0.311291 1.13417 0.544151 1 0.0465 Uiso
H10A H 4 0.338197 1.12589 0.756536 1 0.0465 Uiso
H11A H 4 0.410165 1.03611 0.32 1 0.0465 Uiso
H12A H 4 0.442296 0.949365 0.593442 1 0.0465 Uiso
H13A H 4 0.409632 0.901232 0.75613 1 0.0465 Uiso
H14A H 4 0.384748 1.03343 0.859517 1 0.0465 Uiso
H15A H 4 0.437774 1.04002 0.85686 1 0.0465 Uiso
H16A H 4 0.384175 1.1959 0.825777 1 0.0465 Uiso
H17A H 4 0.437146 1.18801 0.831997 1 0.0465 Uiso
H18A H 4 0.413268 1.23838 0.641928 1 0.0465 Uiso
H19A H 4 0.226631 0.796768 0.406226 1 0.0465 Uiso
H20A H 4 0.214995 0.708025 0.543812 1 0.0465 Uiso
H21A H 4 0.20743 0.809742 0.634931 1 0.0465 Uiso
H22A H 4 0.433234 1.10426 0.557967 1 0.0465 Uiso
O1B O 4 0.2644(5) 0.2497(3) 0.6048(5) 1 0.031(10) Uiso
O2B O 4 0.3732(4) 0.2874(3) 0.1067(2) 1 0.031(10) Uiso
O3B O 4 0.3465(6) 0.3012(3) 0.4692(2) 1 0.031(10) Uiso
N1B N 4 0.3977(3) 0.6009(4) 0.6495(4) 1 0.031(10) Uiso
C1B C 4 0.2696(4) 0.4738(5) 0.696(6) 1 0.031(10) Uiso
C2B C 4 0.2569(5) 0.3915(6) 0.6885(6) 1 0.031(10) Uiso
C3B C 4 0.281(3) 0.3279(5) 0.6199(2) 1 0.031(10) Uiso
C4B C 4 0.3197(3) 0.3506(4) 0.5628(4) 1 0.031(10) Uiso
C5B C 4 0.3798(4) 0.3545(3) 0.4117(4) 1 0.031(10) Uiso
C6B C 4 0.3785(5) 0.3654(3) 0.1971(5) 1 0.031(10) Uiso
C7B C 4 0.3497(6) 0.4305(2) 0.1382(3) 1 0.031(10) Uiso
C8B C 4 0.3476(3) 0.5029(6) 0.2264(4) 1 0.031(10) Uiso
C9B C 4 0.3634(3) 0.591(5) 0.5138(2) 1 0.031(10) Uiso
C10B C 4 0.323(5) 0.5835(4) 0.6141(1) 1 0.031(10) Uiso
C11B C 4 0.3087(5) 0.4951(3) 0.6401(2) 1 0.031(10) Uiso
C12B C 4 0.3326(3) 0.4302(2) 0.5860(4) 1 0.031(10) Uiso
C13B C 4 0.3747(4) 0.4385(2) 0.515(5) 1 0.031(10) Uiso
C14B C 4 0.3747(5) 0.5166(6) 0.3903(6) 1 0.031(10) Uiso
C15B C 4 0.4059(2) 0.4482(5) 0.6723(2) 1 0.031(10) Uiso
C16B C 4 0.4007(3) 0.5291(4) 0.781(3) 1 0.031(10) Uiso
C17B C 4 0.3969(4) 0.6822(3) 0.7494(4) 1 0.031(10) Uiso
C18B C 4 0.2226(5) 0.2433(5) 0.6407(5) 1 0.031(10) Uiso
H1B H 4 0.347682 0.261949 0.148218 1 0.0465 Uiso
H2B H 4 0.249373 0.522059 0.74501 1 0.0465 Uiso
H3B H 4 0.22712 0.37623 0.73802 1 0.0465 Uiso
H4B H 4 0.408797 0.327632 0.446398 1 0.0465 Uiso
H5B H 4 0.407518 0.388838 0.151891 1 0.0465 Uiso
H6B H 4 0.330064 0.418692 0.0207059 1 0.0465 Uiso
H7B H 4 0.326939 0.55104 0.181328 1 0.0465 Uiso
H8B H 4 0.359076 0.645646 0.426616 1 0.0465 Uiso
H9B H 4 0.300668 0.617007 0.533039 1 0.0465 Uiso
H10B H 4 0.32578 0.612286 0.750665 1 0.0465 Uiso
H11B H 4 0.40392 0.529856 0.330185 1 0.0465 Uiso
H12B H 4 0.435732 0.447519 0.611133 1 0.0465 Uiso
H13B H 4 0.402912 0.396104 0.76803 1 0.0465 Uiso
H14B H 4 0.373689 0.525499 0.864243 1 0.0465 Uiso
H15B H 4 0.42644 0.53812 0.871922 1 0.0465 Uiso
H16B H 4 0.369186 0.68759 0.827742 1 0.0465 Uiso
H17B H 4 0.422179 0.685753 0.844519 1 0.0465 Uiso
H18B H 4 0.398785 0.732903 0.649093 1 0.0465 Uiso
H19B H 4 0.206313 0.282479 0.543071 1 0.0465 Uiso
H20B H 4 0.213172 0.178878 0.624278 1 0.0465 Uiso
H21B H 4 0.216448 0.263812 0.782172 1 0.0465 Uiso
H22B H 4 0.422973 0.601068 0.571352 1 0.0465 Uiso
P1B P 4 0.5102(4) 0.3323(4) 0.4416(1) 1 0.035(10) Uiso
O1PB O 4 0.4858(6) 0.3175(2) 0.604(1) 1 0.040(10) Uiso
O2PB O 4 0.5463(3) 0.2598(2) 0.4232(3) 1 0.040(10) Uiso
O3PB O 4 0.489(5) 0.3364(3) 0.2635(1) 1 0.040(10) Uiso
O4PB O 4 0.5335(3) 0.419(2) 0.473(1) 1 0.040(10) Uiso
H1PB H 4 0.53391 0.203807 0.412397 1 0.06 Uiso
H2PB H 4 0.513718 0.464679 0.489223 1 0.06 Uiso
P1A P 4 0.4871(2) 0.5555(2) 0.1149(2) 1 0.035(10) Uiso
O1PA O 4 0.5098(2) 0.5734(6) -0.05852(5) 1 0.040(10) Uiso
O2PA O 4 0.5174(4) 0.5521(5) 0.297(6) 1 0.040(10) Uiso
O3PA O 4 0.455(6) 0.6118(5) 0.1566(4) 1 0.040(10) Uiso
O4PA O 4 0.4681(6) 0.458(4) 0.0954(2) 1 0.040(10) Uiso
H1PA H 4 0.531089 0.606562 0.31099 1 0.06 Uiso
H2PA H 4 0.49029 0.41749 0.0799246 1 0.06 Uiso
O1W O 4 0.4735(8) 0.607(8) 0.591(4) 1 0.056(10) Uiso
O2W O 4 0.4356(8) 0.1954(6) 0.225(5) 1 0.0498(10) Uiso
O3W O 4 0.519(7) 0.276(9) 0.9237(9) 1 0.064(10) Uiso

loop_
_geom_angle_atom_site_label_1
_geom_angle_atom_site_label_2
_geom_angle_atom_site_label_3
_geom_angle
_geom_angle_site_symmetry_1
_geom_angle_site_symmetry_2
_geom_angle_site_symmetry_3
_geom_angle_publ_flag
O4PA P1A O3PA 109(6) 1.555 1.555 1.555 n

loop_
_geom_bond_atom_site_label_1
_geom_bond_atom_site_label_2
_geom_bond_distance
_geom_bond_site_symmetry_1
_geom_bond_site_symmetry_2
_geom_bond_publ_flag
P1A O3PA 1.44(14) 1.555 1.555 n
O1W N1B 2.57(3) 1.555 1.555 y
O1W O2PA 2.72(6) 1.555 1.555 y
O3W O1PB 2.64(11) 1.555 1.555 y
O2W O2B 2.70(3) 1.555 1.555 y
O2W O3PB 2.90(11) 1.555 1.555 y
O3PB O4PA 2.40(8) 1.555 1.555 y
O4PB O2PA 2.54(4) 1.555 1.555 y
